data_7020098
loop_
_publ_author_name
'Day, Benjamin M.'
'Knowelden, William'
'Coles, Martyn P.'

_publ_section_title
;
 Synthetic and catalytic intermediates in a magnesium promoted Tishchenko
 reaction.
;
_journal_issue 36
_journal_name_full 'Dalton transactions (Cambridge, England : 2003)'
_journal_page_first 10930
_journal_page_last 10933
_journal_paper_doi 10.1039/c2dt31442h
_journal_volume 41
_journal_year 2012
_chemical_compound_source 'synthesis as described'
_chemical_formula_moiety 'C40 H62 Mg N2 O2, C6 H14'
_chemical_formula_sum 'C46 H76 Mg N2 O2'
_chemical_formula_weight 713.42
_chemical_name_systematic
;
?
;
_space_group_IT_number 14
_symmetry_cell_setting monoclinic
_symmetry_Int_Tables_number 14
_symmetry_space_group_name_Hall '-P 2ybc'
_symmetry_space_group_name_H-M 'P 1 21/c 1'
_atom_sites_solution_hydrogens geom
_atom_sites_solution_primary direct
_atom_sites_solution_secondary difmap
_audit_conform_dict_location ftp://ftp.iucr.org/pub/cif_core.dic
_audit_conform_dict_name cif_core.dic
_audit_conform_dict_version 2.2
_audit_creation_date 2011-09-09T09:10:33-00:00
_audit_creation_method 'WinGX routine CIF_UPDATE'
_cell_angle_alpha 90
_cell_angle_beta 117.177(2)
_cell_angle_gamma 90
_cell_formula_units_Z 4
_cell_length_a 14.9601(6)
_cell_length_b 19.0704(5)
_cell_length_c 19.3281(6)
_cell_measurement_reflns_used 66022
_cell_measurement_temperature 173(2)
_cell_measurement_theta_max 26.022
_cell_measurement_theta_min 3.395
_cell_measurement_wavelength 0.71073
_cell_volume 4905.4(3)
_computing_cell_refinement 'HKL Scalepack (Otwinowski & Minor 1997)'
_computing_data_collection 'Collect (Bruker AXS BV, 1997-2004)'
_computing_data_reduction 'HKL Denzo and Scalepack (Otwinowski & Minor 1997)'
_computing_molecular_graphics 'Ortep-3 for Windows (Farrugia, 1997)'
_computing_publication_material 'WinGX publication routines (Farrugia, 1999)'
_computing_structure_refinement 'SHELXL-97 (Sheldrick, 1997)'
_computing_structure_solution 'SHELXS-97 (Sheldrick, 1997)'
_diffrn_ambient_temperature 173(2)
_diffrn_detector 'CCD plate'
_diffrn_measured_fraction_theta_full 0.994
_diffrn_measured_fraction_theta_max 0.994
_diffrn_measurement_device '95mm CCD camera on \k-goniostat'
_diffrn_measurement_device_type KappaCCD
_diffrn_measurement_method 'CCD rotation images, thick slices'
_diffrn_orient_matrix_type 'by Bruker AXS Collect from scalepack cell'
_diffrn_orient_matrix_UB_11 0.54517E-2
_diffrn_orient_matrix_UB_12 0.439943E-1
_diffrn_orient_matrix_UB_13 0.310103E-1
_diffrn_orient_matrix_UB_21 -0.20744E-1
_diffrn_orient_matrix_UB_22 0.280805E-1
_diffrn_orient_matrix_UB_23 -0.49114E-1
_diffrn_orient_matrix_UB_31 -0.676493E-1
_diffrn_orient_matrix_UB_32 -0.50652E-2
_diffrn_orient_matrix_UB_33 -0.29348E-2
_diffrn_radiation_monochromator graphite
_diffrn_radiation_probe x-ray
_diffrn_radiation_type MoK\a
_diffrn_radiation_wavelength 0.71073
_diffrn_reflns_av_R_equivalents 0.0839
_diffrn_reflns_av_unetI/netI 0.0725
_diffrn_reflns_limit_h_max 18
_diffrn_reflns_limit_h_min -18
_diffrn_reflns_limit_k_max 23
_diffrn_reflns_limit_k_min -17
_diffrn_reflns_limit_l_max 23
_diffrn_reflns_limit_l_min -23
_diffrn_reflns_number 53413
_diffrn_reflns_theta_full 26.04
_diffrn_reflns_theta_max 26.04
_diffrn_reflns_theta_min 3.42
_diffrn_source 'Enraf Nonius FR590'
_exptl_absorpt_coefficient_mu 0.063
_exptl_absorpt_correction_type none
_exptl_crystal_colour Colourless
_exptl_crystal_density_diffrn 0.849
_exptl_crystal_density_method 'not measured'
_exptl_crystal_description Plate
_exptl_crystal_F_000 1376
_exptl_crystal_size_max 0.3
_exptl_crystal_size_mid 0.16
_exptl_crystal_size_min 0.08
_refine_diff_density_max 0.248
_refine_diff_density_min -0.268
_refine_diff_density_rms 0.062
_refine_ls_extinction_method none
_refine_ls_goodness_of_fit_ref 1.043
_refine_ls_hydrogen_treatment constr
_refine_ls_matrix_type full
_refine_ls_number_parameters 408
_refine_ls_number_reflns 9631
_refine_ls_number_restraints 0
_refine_ls_restrained_S_all 1.043
_refine_ls_R_factor_all 0.1337
_refine_ls_R_factor_gt 0.082
_refine_ls_shift/su_max 0
_refine_ls_shift/su_mean 0
_refine_ls_structure_factor_coef Fsqd
_refine_ls_weighting_details 'calc w=1/[\s^2^(Fo^2^)+(0.1451P)^2^+0.7731P] where P=(Fo^2^+2Fc^2^)/3'
_refine_ls_weighting_scheme calc
_refine_ls_wR_factor_gt 0.2264
_refine_ls_wR_factor_ref 0.2539
_reflns_number_gt 5923
_reflns_number_total 9631
_reflns_threshold_expression >2sigma(I)
_cod_data_source_file c2dt31442h.txt
_cod_data_source_block (3)-aug1211
_cod_original_sg_symbol_H-M 'P 21/c'
_cod_database_code 7020098

loop_
_symmetry_equiv_pos_as_xyz
'x, y, z'
'-x, y+1/2, -z+1/2'
'-x, -y, -z'
'x, -y-1/2, z-1/2'

loop_
_atom_site_label
_atom_site_type_symbol
_atom_site_fract_x
_atom_site_fract_y
_atom_site_fract_z
_atom_site_U_iso_or_equiv
_atom_site_adp_type
_atom_site_occupancy
_atom_site_symmetry_multiplicity
_atom_site_calc_flag
_atom_site_refinement_flags
Mg Mg 1.01371(7) 0.83579(4) 0.17517(5) 0.0331(3) Uani 1 1 d .
O1 O 0.96956(14) 0.77852(9) 0.08902(10) 0.0401(5) Uani 1 1 d .
O2 O 0.94202(16) 0.79767(10) 0.23293(11) 0.0477(6) Uani 1 1 d .
N1 N 1.15286(17) 0.86903(11) 0.25868(13) 0.0368(6) Uani 1 1 d .
N2 N 1.02860(16) 0.94281(11) 0.18612(12) 0.0320(5) Uani 1 1 d .
C1 C 1.1229(2) 0.93507(13) 0.24085(15) 0.0313(6) Uani 1 1 d .
C2 C 1.1914(2) 0.99640(13) 0.27948(16) 0.0358(6) Uani 1 1 d .
C3 C 1.2590(2) 1.01862(14) 0.25214(17) 0.0424(7) Uani 1 1 d .
C4 C 1.3202(2) 1.07652(16) 0.2880(2) 0.0575(10) Uani 1 1 d .
H4 H 1.3656 1.0922 0.2694 0.069 Uiso 1 1 calc R
C5 C 1.3172(3) 1.11166(16) 0.3489(2) 0.0618(11) Uani 1 1 d .
C6 C 1.2516(3) 1.08822(16) 0.37519(19) 0.0572(10) Uani 1 1 d .
H6 H 1.2495 1.1117 0.4178 0.069 Uiso 1 1 calc R
C7 C 1.1875(2) 1.03100(14) 0.34170(16) 0.0426(7) Uani 1 1 d .
C8 C 1.2688(3) 0.98133(18) 0.1879(2) 0.0573(9) Uani 1 1 d .
H8A H 1.3154 0.9419 0.2094 0.086 Uiso 1 1 calc R
H8B H 1.2945 1.0139 0.162 0.086 Uiso 1 1 calc R
H8C H 1.2028 0.9638 0.1502 0.086 Uiso 1 1 calc R
C9 C 1.3837(3) 1.17452(17) 0.3855(3) 0.1005(18) Uani 1 1 d .
H9A H 1.4254 1.1834 0.3594 0.151 Uiso 0.5 1 calc PR
H9B H 1.4271 1.1652 0.4408 0.151 Uiso 0.5 1 calc PR
H9C H 1.3418 1.2157 0.3802 0.151 Uiso 0.5 1 calc PR
H9D H 1.3708 1.1928 0.4275 0.151 Uiso 0.5 1 calc PR
H9E H 1.3691 1.211 0.3461 0.151 Uiso 0.5 1 calc PR
H9F H 1.4544 1.1605 0.4068 0.151 Uiso 0.5 1 calc PR
C10 C 1.1164(3) 1.00698(17) 0.37229(19) 0.0575(9) Uani 1 1 d .
H10A H 1.0505 0.9972 0.3286 0.086 Uiso 1 1 calc R
H10B H 1.1097 1.0438 0.405 0.086 Uiso 1 1 calc R
H10C H 1.1427 0.9643 0.4032 0.086 Uiso 1 1 calc R
C11 C 1.2494(2) 0.84950(14) 0.32194(18) 0.0429(7) Uani 1 1 d .
H11 H 1.2892 0.8931 0.345 0.052 Uiso 1 1 calc R
C12 C 1.2354(3) 0.81066(19) 0.38450(19) 0.0577(9) Uani 1 1 d .
H12A H 1.1907 0.7699 0.3607 0.069 Uiso 1 1 calc R
H12B H 1.2016 0.8421 0.4061 0.069 Uiso 1 1 calc R
C13 C 1.3336(3) 0.7849(2) 0.4507(2) 0.0788(12) Uani 1 1 d .
H13A H 1.3755 0.8256 0.4787 0.095 Uiso 1 1 calc R
H13B H 1.3191 0.7575 0.488 0.095 Uiso 1 1 calc R
C14 C 1.3904(3) 0.73969(18) 0.4202(3) 0.0791(13) Uani 1 1 d .
H14A H 1.4564 0.7269 0.4636 0.095 Uiso 1 1 calc R
H14B H 1.3524 0.6959 0.3984 0.095 Uiso 1 1 calc R
C15 C 1.4061(3) 0.7771(2) 0.3587(3) 0.0787(12) Uani 1 1 d .
H15A H 1.439 0.7449 0.3372 0.094 Uiso 1 1 calc R
H15B H 1.4515 0.8174 0.3824 0.094 Uiso 1 1 calc R
C16 C 1.3077(2) 0.80321(19) 0.2929(2) 0.0613(9) Uani 1 1 d .
H16A H 1.3223 0.83 0.2554 0.074 Uiso 1 1 calc R
H16B H 1.2656 0.7624 0.2652 0.074 Uiso 1 1 calc R
C17 C 0.9837(2) 1.01121(13) 0.15725(15) 0.0337(6) Uani 1 1 d .
H17 H 1.0254 1.048 0.195 0.04 Uiso 1 1 calc R
C18 C 0.8785(2) 1.01320(17) 0.15026(19) 0.0519(8) Uani 1 1 d .
H18A H 0.8827 1.0081 0.2026 0.062 Uiso 1 1 calc R
H18B H 0.8395 0.973 0.1183 0.062 Uiso 1 1 calc R
C19 C 0.8228(3) 1.08147(18) 0.1133(2) 0.0641(10) Uani 1 1 d .
H19A H 0.7537 1.0792 0.1077 0.077 Uiso 1 1 calc R
H19B H 0.8576 1.1214 0.148 0.077 Uiso 1 1 calc R
C20 C 0.8183(3) 1.09359(18) 0.0350(2) 0.0612(10) Uani 1 1 d .
H20A H 0.7855 1.1392 0.0141 0.073 Uiso 1 1 calc R
H20B H 0.7772 1.0564 -0.0014 0.073 Uiso 1 1 calc R
C21 C 0.9229(3) 1.09336(16) 0.04055(19) 0.0527(8) Uani 1 1 d .
H21A H 0.961 1.1343 0.0714 0.063 Uiso 1 1 calc R
H21B H 0.9175 1.0977 -0.0122 0.063 Uiso 1 1 calc R
C22 C 0.9794(2) 1.02640(14) 0.07846(16) 0.0396(7) Uani 1 1 d .
H22A H 0.9465 0.9864 0.0432 0.047 Uiso 1 1 calc R
H22B H 1.0488 1.03 0.085 0.047 Uiso 1 1 calc R
C23 C 0.9259(2) 0.72703(14) 0.03788(15) 0.0388(7) Uani 1 1 d .
C24 C 0.8232(2) 0.73447(16) -0.02003(17) 0.0456(8) Uani 1 1 d .
C25 C 0.7784(3) 0.67723(18) -0.06805(19) 0.0593(9) Uani 1 1 d .
H25 H 0.7094 0.6801 -0.1047 0.071 Uiso 1 1 calc R
C26 C 0.8306(3) 0.61618(18) -0.0644(2) 0.0680(11) Uani 1 1 d .
H26 H 0.7977 0.5778 -0.0976 0.082 Uiso 1 1 calc R
C27 C 0.9303(3) 0.61205(15) -0.01224(18) 0.0554(9) Uani 1 1 d .
H27 H 0.9665 0.5708 -0.0114 0.066 Uiso 1 1 calc R
C28 C 0.9808(3) 0.66581(14) 0.03956(17) 0.0444(8) Uani 1 1 d .
C29 C 0.7657(2) 0.80483(18) -0.03152(18) 0.0522(8) Uani 1 1 d .
C30 C 0.7466(3) 0.8216(2) 0.0381(2) 0.0743(11) Uani 1 1 d .
H30A H 0.7088 0.7831 0.0459 0.112 Uiso 1 1 calc R
H30B H 0.7079 0.8651 0.028 0.112 Uiso 1 1 calc R
H30C H 0.811 0.8272 0.0848 0.112 Uiso 1 1 calc R
C31 C 0.8236(2) 0.86417(16) -0.04502(19) 0.0512(8) Uani 1 1 d .
H31A H 0.8348 0.8531 -0.09 0.077 Uiso 1 1 calc R
H31B H 0.8885 0.87 0.0012 0.077 Uiso 1 1 calc R
H31C H 0.7849 0.9077 -0.055 0.077 Uiso 1 1 calc R
C32 C 0.6630(3) 0.8026(2) -0.1040(3) 0.0831(12) Uani 1 1 d .
H32A H 0.6724 0.7921 -0.1498 0.125 Uiso 1 1 calc R
H32B H 0.6298 0.8482 -0.1108 0.125 Uiso 1 1 calc R
H32C H 0.6213 0.7661 -0.0975 0.125 Uiso 1 1 calc R
C33 C 1.0925(3) 0.65865(15) 0.09416(19) 0.0526(8) Uani 1 1 d .
C34 C 1.1388(4) 0.5905(2) 0.0816(3) 0.0924(15) Uani 1 1 d .
H34A H 1.1277 0.5883 0.0276 0.139 Uiso 1 1 calc R
H34B H 1.1069 0.5499 0.0925 0.139 Uiso 1 1 calc R
H34C H 1.2111 0.5899 0.1167 0.139 Uiso 1 1 calc R
C35 C 1.1125(3) 0.65663(16) 0.17933(19) 0.0610(10) Uani 1 1 d .
H35A H 1.0863 0.6995 0.1915 0.092 Uiso 1 1 calc R
H35B H 1.185 0.6534 0.2132 0.092 Uiso 1 1 calc R
H35C H 1.079 0.6157 0.1877 0.092 Uiso 1 1 calc R
C36 C 1.1526(3) 0.72016(18) 0.0821(2) 0.0618(9) Uani 1 1 d .
H36A H 1.1395 0.7214 0.0276 0.093 Uiso 1 1 calc R
H36B H 1.2246 0.7131 0.1156 0.093 Uiso 1 1 calc R
H36C H 1.1315 0.7646 0.0956 0.093 Uiso 1 1 calc R
C37 C 0.9473(3) 0.82795(15) 0.30308(17) 0.0472(8) Uani 1 1 d .
H37A H 0.8884 0.8583 0.2914 0.057 Uiso 1 1 calc R
H37B H 1.0094 0.8558 0.3309 0.057 Uiso 1 1 calc R
C38 C 0.9473(3) 0.76510(16) 0.34993(18) 0.0575(9) Uani 1 1 d .
H38A H 0.9225 0.7773 0.3879 0.069 Uiso 1 1 calc R
H38B H 1.0153 0.7445 0.3779 0.069 Uiso 1 1 calc R
C39 C 0.8753(3) 0.71526(17) 0.28762(18) 0.0546(9) Uani 1 1 d .
H39A H 0.8876 0.666 0.3057 0.066 Uiso 1 1 calc R
H39B H 0.8044 0.7274 0.2724 0.066 Uiso 1 1 calc R
C40 C 0.9000(3) 0.72687(18) 0.2228(2) 0.0670(11) Uani 1 1 d .
H40A H 0.9496 0.6918 0.2243 0.08 Uiso 1 1 calc R
H40B H 0.8389 0.7229 0.1722 0.08 Uiso 1 1 calc R

loop_
_atom_site_aniso_label
_atom_site_aniso_U_11
_atom_site_aniso_U_22
_atom_site_aniso_U_33
_atom_site_aniso_U_23
_atom_site_aniso_U_13
_atom_site_aniso_U_12
Mg 0.0426(6) 0.0281(5) 0.0282(5) -0.0047(4) 0.0158(4) -0.0053(4)
O1 0.0486(12) 0.0385(11) 0.0298(10) -0.0107(8) 0.0149(9) -0.0076(9)
O2 0.0731(15) 0.0429(12) 0.0359(11) -0.0115(9) 0.0324(11) -0.0229(10)
N1 0.0387(14) 0.0279(12) 0.0356(13) -0.0021(10) 0.0099(11) 0.0019(10)
N2 0.0333(13) 0.0291(12) 0.0318(12) -0.0023(9) 0.0133(11) 0.0008(9)
C1 0.0402(17) 0.0274(14) 0.0307(14) -0.0028(11) 0.0199(13) -0.0009(11)
C2 0.0377(16) 0.0277(14) 0.0337(15) 0.0005(11) 0.0092(13) 0.0043(11)
C3 0.0388(17) 0.0323(15) 0.0480(18) 0.0101(13) 0.0128(14) 0.0041(12)
C4 0.0362(18) 0.0351(17) 0.082(3) 0.0156(17) 0.0103(17) 0.0007(13)
C5 0.044(2) 0.0272(16) 0.073(3) -0.0003(17) -0.0088(18) -0.0008(14)
C6 0.056(2) 0.0335(17) 0.0448(19) -0.0113(14) -0.0089(17) 0.0128(15)
C7 0.0469(18) 0.0353(15) 0.0338(16) -0.0025(13) 0.0082(14) 0.0077(13)
C8 0.057(2) 0.062(2) 0.063(2) 0.0107(17) 0.0369(18) 0.0016(16)
C9 0.061(3) 0.0352(19) 0.139(4) -0.012(2) -0.011(3) -0.0066(17)
C10 0.081(3) 0.0513(19) 0.0416(18) -0.0078(15) 0.0296(18) 0.0092(17)
C11 0.0371(17) 0.0287(14) 0.0489(18) -0.0058(13) 0.0074(14) -0.0029(12)
C12 0.054(2) 0.062(2) 0.0456(19) 0.0156(16) 0.0123(16) 0.0129(16)
C13 0.067(3) 0.077(3) 0.062(2) 0.027(2) 0.003(2) 0.012(2)
C14 0.053(2) 0.042(2) 0.094(3) 0.018(2) -0.007(2) 0.0062(17)
C15 0.048(2) 0.068(2) 0.100(3) 0.006(2) 0.017(2) 0.0168(18)
C16 0.046(2) 0.062(2) 0.072(2) 0.0050(18) 0.0231(18) 0.0159(16)
C17 0.0342(15) 0.0278(14) 0.0320(15) -0.0044(11) 0.0090(12) 0.0014(11)
C18 0.052(2) 0.056(2) 0.0517(19) 0.0087(15) 0.0271(16) 0.0136(15)
C19 0.056(2) 0.063(2) 0.077(3) 0.0159(19) 0.033(2) 0.0265(17)
C20 0.058(2) 0.052(2) 0.055(2) 0.0092(16) 0.0101(18) 0.0167(16)
C21 0.061(2) 0.0430(17) 0.0414(18) 0.0090(14) 0.0119(16) 0.0069(15)
C22 0.0463(18) 0.0330(15) 0.0380(16) 0.0023(12) 0.0181(14) 0.0010(12)
C23 0.059(2) 0.0360(16) 0.0268(14) -0.0061(12) 0.0247(14) -0.0170(13)
C24 0.053(2) 0.0477(18) 0.0388(17) -0.0059(14) 0.0233(15) -0.0178(15)
C25 0.062(2) 0.061(2) 0.0422(19) -0.0072(16) 0.0131(17) -0.0296(18)
C26 0.101(3) 0.041(2) 0.050(2) -0.0114(16) 0.024(2) -0.031(2)
C27 0.091(3) 0.0310(16) 0.0407(18) -0.0018(14) 0.0275(19) -0.0079(16)
C28 0.074(2) 0.0310(15) 0.0346(16) -0.0013(12) 0.0300(16) -0.0086(14)
C29 0.0410(19) 0.066(2) 0.0458(19) -0.0039(16) 0.0164(15) -0.0099(15)
C30 0.061(2) 0.100(3) 0.074(3) -0.004(2) 0.042(2) 0.001(2)
C31 0.051(2) 0.0489(18) 0.0494(19) -0.0003(15) 0.0196(16) 0.0045(15)
C32 0.046(2) 0.090(3) 0.086(3) -0.009(2) 0.007(2) -0.007(2)
C33 0.075(2) 0.0329(16) 0.0453(19) -0.0018(13) 0.0238(17) 0.0082(15)
C34 0.106(4) 0.066(3) 0.089(3) -0.015(2) 0.030(3) 0.028(2)
C35 0.084(3) 0.0389(18) 0.0441(19) 0.0028(14) 0.0150(18) -0.0027(16)
C36 0.064(2) 0.063(2) 0.062(2) -0.0012(17) 0.033(2) 0.0052(17)
C37 0.065(2) 0.0423(17) 0.0421(17) -0.0088(13) 0.0307(16) -0.0027(15)
C38 0.092(3) 0.0480(19) 0.0412(18) -0.0016(15) 0.0379(19) -0.0068(17)
C39 0.070(2) 0.0520(19) 0.0467(19) -0.0008(15) 0.0308(18) -0.0112(16)
C40 0.102(3) 0.057(2) 0.058(2) -0.0203(17) 0.051(2) -0.043(2)

loop_
_atom_type_symbol
_atom_type_description
_atom_type_scat_dispersion_real
_atom_type_scat_dispersion_imag
_atom_type_scat_source
C C 0.0033 0.0016 'International Tables Vol C Tables 4.2.6.8 and 6.1.1.4'
H H 0 0 'International Tables Vol C Tables 4.2.6.8 and 6.1.1.4'
Mg Mg 0.0486 0.0363 'International Tables Vol C Tables 4.2.6.8 and 6.1.1.4'
N N 0.0061 0.0033 'International Tables Vol C Tables 4.2.6.8 and 6.1.1.4'
O O 0.0106 0.006 'International Tables Vol C Tables 4.2.6.8 and 6.1.1.4'

loop_
_geom_angle_atom_site_label_1
_geom_angle_atom_site_label_2
_geom_angle_atom_site_label_3
_geom_angle
O1 Mg O2 103.07(9)
O1 Mg N2 131.25(9)
O2 Mg N2 111.31(9)
O1 Mg N1 134.82(10)
O2 Mg N1 106.29(9)
N2 Mg N1 65.89(9)
O1 Mg C1 143.83(9)
O2 Mg C1 113.10(9)
N2 Mg C1 32.96(8)
N1 Mg C1 32.93(8)
C23 O1 Mg 163.38(18)
C37 O2 C40 109.3(2)
C37 O2 Mg 124.41(17)
C40 O2 Mg 124.46(18)
C1 N1 C11 123.4(2)
C1 N1 Mg 89.31(16)
C11 N1 Mg 147.03(17)
C1 N2 C17 122.7(2)
C1 N2 Mg 89.84(15)
C17 N2 Mg 147.26(17)
N1 C1 N2 114.9(2)
N1 C1 C2 122.3(2)
N2 C1 C2 122.8(2)
N1 C1 Mg 57.76(13)
N2 C1 Mg 57.19(13)
C2 C1 Mg 178.23(19)
C7 C2 C3 120.1(3)
C7 C2 C1 120.5(3)
C3 C2 C1 119.4(2)
C4 C3 C2 118.2(3)
C4 C3 C8 119.8(3)
C2 C3 C8 122.0(3)
C5 C4 C3 122.7(3)
C5 C4 H4 118.7
C3 C4 H4 118.7
C6 C5 C4 117.9(3)
C6 C5 C9 121.0(4)
C4 C5 C9 121.1(4)
C5 C6 C7 122.6(3)
C5 C6 H6 118.7
C7 C6 H6 118.7
C2 C7 C6 118.5(3)
C2 C7 C10 120.6(3)
C6 C7 C10 120.9(3)
C3 C8 H8A 109.5
C3 C8 H8B 109.5
H8A C8 H8B 109.5
C3 C8 H8C 109.5
H8A C8 H8C 109.5
H8B C8 H8C 109.5
C5 C9 H9A 109.5
C5 C9 H9B 109.5
H9A C9 H9B 109.5
C5 C9 H9C 109.5
H9A C9 H9C 109.5
H9B C9 H9C 109.5
C5 C9 H9D 109.5
H9A C9 H9D 141.1
H9B C9 H9D 56.3
H9C C9 H9D 56.3
C5 C9 H9E 109.5
H9A C9 H9E 56.3
H9B C9 H9E 141.1
H9C C9 H9E 56.3
H9D C9 H9E 109.5
C5 C9 H9F 109.5
H9A C9 H9F 56.3
H9B C9 H9F 56.3
H9C C9 H9F 141.1
H9D C9 H9F 109.5
H9E C9 H9F 109.5
C7 C10 H10A 109.5
C7 C10 H10B 109.5
H10A C10 H10B 109.5
C7 C10 H10C 109.5
H10A C10 H10C 109.5
H10B C10 H10C 109.5
N1 C11 C12 110.6(2)
N1 C11 C16 110.9(2)
C12 C11 C16 108.9(3)
N1 C11 H11 108.8
C12 C11 H11 108.8
C16 C11 H11 108.8
C11 C12 C13 113.4(3)
C11 C12 H12A 108.9
C13 C12 H12A 108.9
C11 C12 H12B 108.9
C13 C12 H12B 108.9
H12A C12 H12B 107.7
C14 C13 C12 110.9(3)
C14 C13 H13A 109.5
C12 C13 H13A 109.5
C14 C13 H13B 109.5
C12 C13 H13B 109.5
H13A C13 H13B 108.1
C15 C14 C13 111.1(3)
C15 C14 H14A 109.4
C13 C14 H14A 109.4
C15 C14 H14B 109.4
C13 C14 H14B 109.4
H14A C14 H14B 108
C14 C15 C16 112.2(3)
C14 C15 H15A 109.2
C16 C15 H15A 109.2
C14 C15 H15B 109.2
C16 C15 H15B 109.2
H15A C15 H15B 107.9
C11 C16 C15 112.4(3)
C11 C16 H16A 109.1
C15 C16 H16A 109.1
C11 C16 H16B 109.1
C15 C16 H16B 109.1
H16A C16 H16B 107.9
N2 C17 C22 110.8(2)
N2 C17 C18 109.6(2)
C22 C17 C18 109.7(2)
N2 C17 H17 108.9
C22 C17 H17 108.9
C18 C17 H17 108.9
C17 C18 C19 112.5(3)
C17 C18 H18A 109.1
C19 C18 H18A 109.1
C17 C18 H18B 109.1
C19 C18 H18B 109.1
H18A C18 H18B 107.8
C20 C19 C18 111.4(3)
C20 C19 H19A 109.4
C18 C19 H19A 109.4
C20 C19 H19B 109.4
C18 C19 H19B 109.4
H19A C19 H19B 108
C19 C20 C21 110.9(3)
C19 C20 H20A 109.5
C21 C20 H20A 109.5
C19 C20 H20B 109.5
C21 C20 H20B 109.5
H20A C20 H20B 108
C20 C21 C22 111.4(3)
C20 C21 H21A 109.4
C22 C21 H21A 109.4
C20 C21 H21B 109.4
C22 C21 H21B 109.4
H21A C21 H21B 108
C17 C22 C21 113.7(2)
C17 C22 H22A 108.8
C21 C22 H22A 108.8
C17 C22 H22B 108.8
C21 C22 H22B 108.8
H22A C22 H22B 107.7
O1 C23 C28 120.5(3)
O1 C23 C24 119.5(3)
C28 C23 C24 120.1(2)
C25 C24 C23 117.4(3)
C25 C24 C29 121.0(3)
C23 C24 C29 121.5(2)
C26 C25 C24 122.5(3)
C26 C25 H25 118.8
C24 C25 H25 118.8
C27 C26 C25 119.0(3)
C27 C26 H26 120.5
C25 C26 H26 120.5
C26 C27 C28 122.6(3)
C26 C27 H27 118.7
C28 C27 H27 118.7
C27 C28 C23 118.2(3)
C27 C28 C33 119.8(3)
C23 C28 C33 122.0(2)
C31 C29 C30 110.2(3)
C31 C29 C32 106.0(3)
C30 C29 C32 107.2(3)
C31 C29 C24 110.3(3)
C30 C29 C24 111.6(3)
C32 C29 C24 111.4(3)
C29 C30 H30A 109.5
C29 C30 H30B 109.5
H30A C30 H30B 109.5
C29 C30 H30C 109.5
H30A C30 H30C 109.5
H30B C30 H30C 109.5
C29 C31 H31A 109.5
C29 C31 H31B 109.5
H31A C31 H31B 109.5
C29 C31 H31C 109.5
H31A C31 H31C 109.5
H31B C31 H31C 109.5
C29 C32 H32A 109.5
C29 C32 H32B 109.5
H32A C32 H32B 109.5
C29 C32 H32C 109.5
H32A C32 H32C 109.5
H32B C32 H32C 109.5
C28 C33 C35 111.2(3)
C28 C33 C34 113.3(3)
C35 C33 C34 105.4(3)
C28 C33 C36 110.8(2)
C35 C33 C36 109.6(3)
C34 C33 C36 106.2(3)
C33 C34 H34A 109.5
C33 C34 H34B 109.5
H34A C34 H34B 109.5
C33 C34 H34C 109.5
H34A C34 H34C 109.5
H34B C34 H34C 109.5
C33 C35 H35A 109.5
C33 C35 H35B 109.5
H35A C35 H35B 109.5
C33 C35 H35C 109.5
H35A C35 H35C 109.5
H35B C35 H35C 109.5
C33 C36 H36A 109.5
C33 C36 H36B 109.5
H36A C36 H36B 109.5
C33 C36 H36C 109.5
H36A C36 H36C 109.5
H36B C36 H36C 109.5
O2 C37 C38 103.4(2)
O2 C37 H37A 111.1
C38 C37 H37A 111.1
O2 C37 H37B 111.1
C38 C37 H37B 111.1
H37A C37 H37B 109
C37 C38 C39 102.4(3)
C37 C38 H38A 111.3
C39 C38 H38A 111.3
C37 C38 H38B 111.3
C39 C38 H38B 111.3
H38A C38 H38B 109.2
C40 C39 C38 102.5(3)
C40 C39 H39A 111.3
C38 C39 H39A 111.3
C40 C39 H39B 111.3
C38 C39 H39B 111.3
H39A C39 H39B 109.2
O2 C40 C39 106.4(2)
O2 C40 H40A 110.4
C39 C40 H40A 110.4
O2 C40 H40B 110.4
C39 C40 H40B 110.4
H40A C40 H40B 108.6

loop_
_geom_bond_atom_site_label_1
_geom_bond_atom_site_label_2
_geom_bond_distance
Mg O1 1.8431(19)
Mg O2 2.005(2)
Mg N2 2.054(2)
Mg N1 2.067(2)
Mg C1 2.443(3)
O1 C23 1.333(3)
O2 C37 1.443(3)
O2 C40 1.464(3)
N1 C1 1.328(3)
N1 C11 1.451(4)
N2 C1 1.329(3)
N2 C17 1.457(3)
C1 C2 1.509(4)
C2 C7 1.396(4)
C2 C3 1.404(4)
C3 C4 1.399(4)
C3 C8 1.495(4)
C4 C5 1.373(5)
C4 H4 0.95
C5 C6 1.370(5)
C5 C9 1.511(4)
C6 C7 1.401(4)
C6 H6 0.95
C7 C10 1.505(5)
C8 H8A 0.98
C8 H8B 0.98
C8 H8C 0.98
C9 H9A 0.98
C9 H9B 0.98
C9 H9C 0.98
C9 H9D 0.98
C9 H9E 0.98
C9 H9F 0.98
C10 H10A 0.98
C10 H10B 0.98
C10 H10C 0.98
C11 C12 1.512(4)
C11 C16 1.517(4)
C11 H11 1
C12 C13 1.524(5)
C12 H12A 0.99
C12 H12B 0.99
C13 C14 1.506(6)
C13 H13A 0.99
C13 H13B 0.99
C14 C15 1.494(6)
C14 H14A 0.99
C14 H14B 0.99
C15 C16 1.524(5)
C15 H15A 0.99
C15 H15B 0.99
C16 H16A 0.99
C16 H16B 0.99
C17 C22 1.522(4)
C17 C18 1.518(4)
C17 H17 1
C18 C19 1.535(4)
C18 H18A 0.99
C18 H18B 0.99
C19 C20 1.502(5)
C19 H19A 0.99
C19 H19B 0.99
C20 C21 1.519(5)
C20 H20A 0.99
C20 H20B 0.99
C21 C22 1.522(4)
C21 H21A 0.99
C21 H21B 0.99
C22 H22A 0.99
C22 H22B 0.99
C23 C28 1.419(4)
C23 C24 1.437(4)
C24 C25 1.391(4)
C24 C29 1.554(5)
C25 C26 1.386(5)
C25 H25 0.95
C26 C27 1.369(5)
C26 H26 0.95
C27 C28 1.390(4)
C27 H27 0.95
C28 C33 1.521(5)
C29 C31 1.518(4)
C29 C30 1.531(5)
C29 C32 1.536(5)
C30 H30A 0.98
C30 H30B 0.98
C30 H30C 0.98
C31 H31A 0.98
C31 H31B 0.98
C31 H31C 0.98
C32 H32A 0.98
C32 H32B 0.98
C32 H32C 0.98
C33 C35 1.533(5)
C33 C34 1.544(5)
C33 C36 1.559(5)
C34 H34A 0.98
C34 H34B 0.98
C34 H34C 0.98
C35 H35A 0.98
C35 H35B 0.98
C35 H35C 0.98
C36 H36A 0.98
C36 H36B 0.98
C36 H36C 0.98
C37 C38 1.502(4)
C37 H37A 0.99
C37 H37B 0.99
C38 C39 1.526(5)
C38 H38A 0.99
C38 H38B 0.99
C39 C40 1.476(4)
C39 H39A 0.99
C39 H39B 0.99
C40 H40A 0.99
C40 H40B 0.99
